data_7706308
loop_
_publ_author_name
'Wang, Xiaokang'
'Wang, Yutong'
'Wang, Xia'
'Lu, Kebin'
'Jiang, Weifeng'
'Cui, Pei-Pei'
'Hao, Hongguo'
'Dai, Fangna'

_publ_section_title
;
 Two series of Ln-MOFs by solvent induced self-assembly demonstrating the
 rapid selective sensing of Mg<sup>2+</sup> and Fe<sup>3+</sup> cations.
;
_journal_issue 43
_journal_name_full 'Dalton transactions (Cambridge, England : 2003)'
_journal_page_first 15473
_journal_page_last 15480
_journal_paper_doi 10.1039/d0dt03264f
_journal_volume 49
_journal_year 2020
_chemical_formula_moiety 'C102 H65 Eu4 N9 O46, 0.5(O)'
_chemical_formula_sum 'C102 H65 Eu4 N9 O46.5'
_chemical_formula_weight 2768.47
_space_group_crystal_system triclinic
_space_group_IT_number 2
_space_group_name_Hall '-P 1'
_space_group_name_H-M_alt 'P -1'
_atom_sites_solution_hydrogens mixed
_atom_sites_solution_primary iterative
_audit_creation_date 2020-10-19
_audit_creation_method
;
Olex2 1.2
(compiled 2018.05.29 svn.r3508 for OlexSys, GUI svn.r5506)
;
_audit_update_record
;
2020-10-19 deposited with the CCDC.	2020-10-21 downloaded from the CCDC.
;
_cell_angle_alpha 73.965(5)
_cell_angle_beta 79.657(3)
_cell_angle_gamma 80.859(5)
_cell_formula_units_Z 1
_cell_length_a 10.9059(5)
_cell_length_b 15.0573(12)
_cell_length_c 19.0395(6)
_cell_measurement_reflns_used 7103
_cell_measurement_temperature 297
_cell_measurement_theta_max 70.4090
_cell_measurement_theta_min 4.1520
_cell_volume 2936.3(3)
_computing_cell_refinement 'CrysAlisPro 1.171.39.46 (Rigaku OD, 2018)'
_computing_data_collection 'CrysAlisPro 1.171.39.46 (Rigaku OD, 2018)'
_computing_data_reduction 'CrysAlisPro 1.171.39.46 (Rigaku OD, 2018)'
_computing_molecular_graphics 'Olex2 (Dolomanov et al., 2009)'
_computing_publication_material 'Olex2 (Dolomanov et al., 2009)'
_computing_structure_refinement 'ShelXL (Sheldrick, 2015)'
_computing_structure_solution
;
Superflip (Palatinus & Chapuis, 2007;Palatinus & van der Lee, 2008;
Palatinus et al., 2012)
;
_diffrn_ambient_temperature 297.0
_diffrn_detector 'CCD plate'
_diffrn_detector_area_resol_mean 16.0450
_diffrn_detector_type Eos
_diffrn_measured_fraction_theta_full 0.998
_diffrn_measured_fraction_theta_max 0.974
_diffrn_measurement_details
;
List of Runs (angles in degrees, time in seconds):

  # Type    Start    End  Width  t~exp~   \w     \q     \k     \f   Frames
#--------------------------------------------------------------------------
  1  \w    -22.00  69.00   1.00    1.50    --    0.00  57.00   0.00   91
  2  \w    -46.00  17.00   1.00    1.50    --    0.00 103.00-122.00   63
  3  \w    -22.00  69.00   1.00    1.50    --    0.00  57.00 120.00   91
  4  \w     32.00 123.00   1.00    5.50    --   54.00  57.00-120.00   91
  5  \w     29.00  76.00   1.00    5.50    --   54.00 -57.00 -90.00   47
  6  \w     17.00  43.00   1.00    5.50    --   54.00 -99.00 -60.00   26
  7  \w     28.00 101.00   1.00    5.50    --   54.00-125.00-120.00   73
  8  \w    -15.00  60.00   1.00    5.50    --   54.00 -57.00  30.00   75
  9  \w     70.00  96.00   1.00    5.50    --   54.00 -99.00 -60.00   26
 10  \w     61.00 123.00   1.00    5.50    --   54.00  57.00-180.00   62
 11  \w    -12.00  80.00   1.00    5.50    --   54.00 -19.00-120.00   92
 12  \w     -5.00  68.00   1.00    5.50    --   54.00 -57.00  90.00   73
 13  \w     58.00 112.00   1.00    5.00    --  108.00-111.00-150.00   54
 14  \w     88.00 178.00   1.00    5.00    --  108.00  38.00  60.00   90
 15  \w     39.00  67.00   1.00    5.00    --  108.00 -38.00-120.00   28
 16  \w     36.00 111.00   1.00    5.00    --  108.00-111.00 -60.00   75
 17  \w     89.00 153.00   1.00    5.00    --  108.00  38.00 -30.00   64
 18  \w     44.00 105.00   1.00    5.00    --  108.00 -77.00 -60.00   61
 19  \w     71.00 103.00   1.00    5.00    --  108.00-111.00 150.00   32
 20  \w     70.00 111.00   1.00    5.00    --  108.00-111.00  60.00   41
 21  \w     44.00  70.00   1.00    5.00    --  108.00-111.00 150.00   26
 22  \w    150.00 176.00   1.00    5.00    --  108.00 111.00-150.00   26
 23  \w    109.00 167.00   1.00    5.00    --  108.00 111.00 -90.00   58
 24  \w     35.00 127.00   1.00    5.00    --  108.00 -38.00 120.00   92
 25  \w     74.00 126.00   1.00    5.00    --  108.00 178.00 -30.00   52
 26  \w     49.00 130.00   1.00    5.00    --  108.00 -50.00 -30.00   81
 27  \w     76.00 131.00   1.00    5.00    --  108.00 -38.00-120.00   55
 28  \w    103.00 177.00   1.00    5.00    --  108.00 -12.00  30.00   74
 29  \w     39.00  77.00   1.00    5.00    --  108.00 -12.00  30.00   38
 30  \w     87.00 112.00   1.00    5.50    --   54.00-125.00-150.00   25
 31  \w     56.00  81.00   1.00    5.50    --   54.00 -38.00   0.00   25
 32  \w    -12.00  14.00   1.00    5.50    --   54.00 -38.00   0.00   26
 33  \w    110.00 135.00   1.00    5.00    --  108.00 -38.00 -30.00   25
 34  \w     48.00  74.00   1.00    5.00    --  108.00 -38.00 -30.00   26
 35  \w     76.00 113.00   1.00    5.00    --  108.00 -63.00  60.00   37
;
_diffrn_measurement_device 'four-circle diffractometer'
_diffrn_measurement_device_type 'SuperNova, Dual, Cu at home/near, Eos'
_diffrn_measurement_method '\w scans'
_diffrn_orient_matrix_type 'CrysAlisPro convention (1999,Acta A55,543-557)'
_diffrn_orient_matrix_UB_11 0.0149804000
_diffrn_orient_matrix_UB_12 -0.0214716000
_diffrn_orient_matrix_UB_13 0.0821522000
_diffrn_orient_matrix_UB_21 -0.0876587000
_diffrn_orient_matrix_UB_22 0.0890639000
_diffrn_orient_matrix_UB_23 0.0068052000
_diffrn_orient_matrix_UB_31 -0.1139718000
_diffrn_orient_matrix_UB_32 -0.0556121000
_diffrn_orient_matrix_UB_33 0.0209885000
_diffrn_radiation_monochromator mirror
_diffrn_radiation_probe x-ray
_diffrn_radiation_type CuK\a
_diffrn_radiation_wavelength 1.54184
_diffrn_reflns_av_R_equivalents 0.0557
_diffrn_reflns_av_unetI/netI 0.0722
_diffrn_reflns_Laue_measured_fraction_full 0.998
_diffrn_reflns_Laue_measured_fraction_max 0.974
_diffrn_reflns_limit_h_max 8
_diffrn_reflns_limit_h_min -13
_diffrn_reflns_limit_k_max 16
_diffrn_reflns_limit_k_min -18
_diffrn_reflns_limit_l_max 22
_diffrn_reflns_limit_l_min -23
_diffrn_reflns_number 23188
_diffrn_reflns_point_group_measured_fraction_full 0.998
_diffrn_reflns_point_group_measured_fraction_max 0.974
_diffrn_reflns_theta_full 67.684
_diffrn_reflns_theta_max 70.981
_diffrn_reflns_theta_min 4.148
_diffrn_source 'micro-focus sealed X-ray tube'
_diffrn_source_type 'SuperNova (Cu) X-ray Source'
_exptl_absorpt_coefficient_mu 15.833
_exptl_absorpt_correction_T_max 1.00000
_exptl_absorpt_correction_T_min 0.15623
_exptl_absorpt_correction_type multi-scan
_exptl_absorpt_process_details
;
CrysAlisPro 1.171.39.46 (Rigaku Oxford Diffraction, 2018)
Empirical absorption correction using spherical harmonics,
 implemented in SCALE3 ABSPACK scaling algorithm.
;
_exptl_crystal_colour orange
_exptl_crystal_colour_primary orange
_exptl_crystal_density_diffrn 1.566
_exptl_crystal_description block
_exptl_crystal_F_000 1364
_exptl_crystal_size_max 0.140
_exptl_crystal_size_mid 0.100
_exptl_crystal_size_min 0.050
_refine_diff_density_max 1.933
_refine_diff_density_min -1.421
_refine_diff_density_rms 0.141
_refine_ls_extinction_coef 0.00098(13)
_refine_ls_extinction_expression Fc^*^=kFc[1+0.001xFc^2^\l^3^/sin(2\q)]^-1/4^
_refine_ls_extinction_method 'SHELXL-2018/3 (Sheldrick 2018)'
_refine_ls_goodness_of_fit_ref 1.039
_refine_ls_hydrogen_treatment constr
_refine_ls_matrix_type full
_refine_ls_number_parameters 817
_refine_ls_number_reflns 11062
_refine_ls_number_restraints 250
_refine_ls_restrained_S_all 1.046
_refine_ls_R_factor_all 0.1116
_refine_ls_R_factor_gt 0.0838
_refine_ls_shift/su_max 0.001
_refine_ls_shift/su_mean 0.000
_refine_ls_structure_factor_coef Fsqd
_refine_ls_weighting_details 'w=1/[\s^2^(Fo^2^)+(0.1334P)^2^+6.9119P] where P=(Fo^2^+2Fc^2^)/3'
_refine_ls_weighting_scheme calc
_refine_ls_wR_factor_gt 0.2267
_refine_ls_wR_factor_ref 0.2575
_reflns_Friedel_coverage 0.000
_reflns_number_gt 7418
_reflns_number_total 11062
_reflns_threshold_expression 'I > 2\s(I)'
_cod_data_source_file d0dt03264f2.cif
_cod_data_source_block 2-Eu
_cod_original_formula_sum 'C102 H65 Eu4 N9 O46.50'
_cod_database_code 7706308
_shelx_shelxl_version_number 2018/3
_chemical_oxdiff_formula 'C H O N Eu'
_shelx_space_group_comment
;
The symmetry employed for this shelxl refinement is uniquely defined
by the following loop, which should always be used as a source of
symmetry information in preference to the above space-group names.
They are only intended as comments.
;
_reflns_odcompleteness_completeness 99.95
_reflns_odcompleteness_iscentric 1
_reflns_odcompleteness_theta 66.97
_olex2_refinement_description
;
1. Fixed Uiso
 At 1.2 times of:
  All C(H) groups
 At 1.5 times of:
  All C(H,H,H) groups, All O(H,H) groups
2. Uiso/Uaniso restraints and constraints
Uanis(O24) \\sim Ueq: with sigma of 0.01 and sigma for terminal atoms of 0.02
Uanis(O1) \\sim Ueq, Uanis(O1A) \\sim Ueq: with sigma of 0.01 and sigma for
terminal atoms of 0.02
Uanis(O20) \\sim Ueq, Uanis(O19) \\sim Ueq, Uanis(O1) \\sim Ueq, Uanis(O1A)
\\sim Ueq, Uanis(O21) \\sim Ueq, Uanis(O11) \\sim Ueq, Uanis(O2) \\sim Ueq:
with sigma of 0.005 and sigma for terminal atoms of 0.01
3. Rigid body (RIGU) restrains
 N4, C46, C49, C48, C47, O20, Eu2, O19, O21, O11, O2, O1, O1A
 with sigma for 1-2 distances of 0.001 and sigma for 1-3 distances of 0.001
 N7, C57, C55, C56, O22, C54, O3, Eu1, O4, O23, C50, C51, N6, C52, C53
 with sigma for 1-2 distances of 0.001 and sigma for 1-3 distances of 0.001
4. Others
 Fixed Sof: O1(0.5) N4(0.5) N6(0.5) N7(0.5) C46(0.5) H46A(0.5) H46B(0.5)
 H46C(0.5) C47(0.5) H47A(0.5) H47B(0.5) H47C(0.5) C48(0.5) C49(0.5) H49A(0.5)
 H49B(0.5) H49C(0.5) C50(0.5) C51(0.5) H51A(0.5) H51B(0.5) H51C(0.5) C52(0.5)
 H52A(0.5) H52B(0.5) H52C(0.5) C53(0.5) H53A(0.5) H53B(0.5) H53C(0.5) C54(0.5)
 H54A(0.5) H54B(0.5) H54C(0.5) C55(0.5) C56(0.5) H56A(0.5) H56B(0.5) H56C(0.5)
 C57(0.5) H57A(0.5) H57B(0.5) H57C(0.5) O1A(0.5) O24(0.25)
5.a Riding coordinates:
 O19(H19A,H19B), C49(H49A,H49B,H49C), C52(H52A,H52B,H52C), C53(H53A,H53B,H53C),
  C56(H56A,H56B,H56C), C57(H57A,H57B,H57C)
5.b Rotating group:
 O21(H21A,H21B)
5.c Aromatic/amide H refined with riding coordinates:
 C1(H1), C5(H5), C10(H10), C11(H11), C16(H16), C17(H17), C19(H19), C22(H22),
 C28(H28), C31(H31), C36(H36), C38(H38), C41(H41), C42(H42), C43(H43)
5.d Idealised Me refined as rotating group:
 C46(H46A,H46B,H46C), C47(H47A,H47B,H47C), C51(H51A,H51B,H51C), C54(H54A,H54B,
 H54C)
;
_olex2_submission_special_instructions 'No special instructions were received'
_oxdiff_exptl_absorpt_empirical_details
;
Empirical correction (ABSPACK) includes:
- Absorption correction using spherical harmonics
- Frame scaling
;
_oxdiff_exptl_absorpt_empirical_full_max 5.446
_oxdiff_exptl_absorpt_empirical_full_min 0.602

loop_
_space_group_symop_operation_xyz
'x, y, z'
'-x, -y, -z'

loop_
_atom_site_label
_atom_site_type_symbol
_atom_site_fract_x
_atom_site_fract_y
_atom_site_fract_z
_atom_site_U_iso_or_equiv
_atom_site_adp_type
_atom_site_occupancy
_atom_site_site_symmetry_order
_atom_site_calc_flag
_atom_site_refinement_flags_posn
_atom_site_refinement_flags_adp
_atom_site_refinement_flags_occupancy
_atom_site_disorder_assembly
_atom_site_disorder_group
Eu1 Eu 0.71723(5) 0.68354(5) 0.77199(3) 0.0584(2) Uani 1 1 d . U . . .
Eu2 Eu 0.88671(5) 0.27509(7) 0.45474(3) 0.0838(3) Uani 1 1 d . U . . .
O1 O 0.905(2) 0.3239(18) 0.3251(15) 0.124(4) Uani 0.5 1 d . U P A 1
O2 O 0.9156(10) 0.3182(9) 0.5587(6) 0.115(2) Uani 1 1 d . U . . .
O3 O 0.7896(9) 0.5593(6) 0.7033(5) 0.093(2) Uani 1 1 d . U . . .
O4 O 0.6913(10) 0.5176(7) 0.8150(5) 0.105(3) Uani 1 1 d . U . . .
O5 O 0.9463(9) 0.1226(6) 0.0556(4) 0.093(3) Uani 1 1 d . . . . .
O6 O 1.2710(9) 0.0960(6) -0.2942(4) 0.096(3) Uani 1 1 d . . . . .
O7 O 0.7455(10) 0.2050(8) 0.9447(5) 0.115(4) Uani 1 1 d . . . . .
O8 O 1.1934(15) 0.4065(7) -0.3771(5) 0.164(7) Uani 1 1 d . . . . .
O9 O 0.9080(13) 0.4364(7) -0.0208(5) 0.130(5) Uani 1 1 d . . . . .
O10 O 0.5226(12) 0.1575(9) 0.7826(5) 0.129(4) Uani 1 1 d . . . . .
O11 O 0.9219(13) 0.1772(10) 0.6117(8) 0.144(3) Uani 1 1 d . U . . .
O12 O 1.2675(7) 0.2344(6) -0.6477(4) 0.075(2) Uani 1 1 d . . . . .
O13 O 1.0696(7) 0.3266(7) 0.2422(4) 0.085(2) Uani 1 1 d . . . . .
O14 O 1.6922(7) 0.2514(7) -0.4616(4) 0.091(3) Uani 1 1 d . . . . .
O15 O 0.4920(6) 0.3090(8) 0.2560(4) 0.098(3) Uani 1 1 d . . . . .
O16 O 1.1026(7) 0.2369(10) -0.5661(5) 0.124(4) Uani 1 1 d . . . . .
O17 O 0.4812(7) 0.2943(8) 0.1470(4) 0.102(3) Uani 1 1 d . . . . .
O18 O 1.6872(8) 0.2495(10) -0.5741(5) 0.132(5) Uani 1 1 d . . . . .
O19 O 0.9961(12) 0.4214(8) 0.4075(6) 0.132(3) Uani 1 1 d . U . . .
H19A H 1.057929 0.412707 0.374529 0.198 Uiso 1 1 d R . . . .
H19B H 0.947839 0.467477 0.385969 0.198 Uiso 1 1 d R . . . .
O20 O 0.7463(13) 0.4206(9) 0.4315(7) 0.142(3) Uani 1 1 d . U . . .
O21 O 0.9119(18) 0.1183(10) 0.4820(9) 0.176(4) Uani 1 1 d . U . B 1
H21A H 0.836374 0.087338 0.483465 0.264 Uiso 1 1 d GR . . B 1
H21B H 0.929451 0.085618 0.532795 0.264 Uiso 1 1 d GR . . B 1
O22 O 0.7221(15) 0.8349(9) 0.7787(7) 0.154(5) Uani 1 1 d . U . . .
O23 O 0.7605(8) 0.6482(8) 0.8973(4) 0.101(2) Uani 1 1 d . U . . .
N1 N 0.9313(7) 0.2788(6) 0.0171(4) 0.0560(19) Uani 1 1 d . . . . .
N2 N 1.2411(8) 0.2521(6) -0.3336(4) 0.060(2) Uani 1 1 d . . . . .
N3 N 0.6442(9) 0.1759(7) 0.8603(5) 0.082(3) Uani 1 1 d . . . . .
N4 N 0.550(3) 0.4727(19) 0.4214(17) 0.117(6) Uani 0.5 1 d . U P C -1
N6 N 0.690(3) 0.680(3) 1.0090(17) 0.154(9) Uani 0.5 1 d . U P D 1
N7 N 0.645(4) 0.964(2) 0.6972(17) 0.142(7) Uani 0.5 1 d . U P E 1
C1 C 0.7419(9) 0.2851(8) 0.1070(5) 0.068(3) Uani 1 1 d . . . . .
H1 H 0.694697 0.281231 0.072087 0.082 Uiso 1 1 calc R . . . .
C2 C 1.2153(10) 0.2372(9) -0.5844(6) 0.073(3) Uani 1 1 d . . . . .
C3 C 1.0494(9) 0.2673(7) -0.1239(5) 0.059(2) Uani 1 1 d . . . . .
C4 C 1.3056(9) 0.2466(7) -0.4069(5) 0.059(2) Uani 1 1 d . . . . .
C5 C 1.2367(9) 0.2437(8) -0.4583(6) 0.070(3) Uani 1 1 d . . . . .
H5 H 1.150410 0.242165 -0.446233 0.083 Uiso 1 1 calc R . . . .
C6 C 0.8693(8) 0.2856(7) 0.0900(5) 0.058(2) Uani 1 1 d . . . . .
C7 C 0.8960(13) 0.2602(12) 0.6104(10) 0.095(4) Uani 1 1 d . . . . .
C8 C 1.2953(9) 0.2431(8) -0.5291(5) 0.063(3) Uani 1 1 d . . . . .
C9 C 0.6850(8) 0.2905(9) 0.1762(5) 0.066(3) Uani 1 1 d . . . . .
C10 C 1.4312(9) 0.2489(8) -0.4220(5) 0.066(3) Uani 1 1 d . . . . .
H10 H 1.476679 0.250880 -0.385634 0.079 Uiso 1 1 calc R . . . .
C11 C 1.4204(10) 0.2449(8) -0.5470(5) 0.069(3) Uani 1 1 d . . . . .
H11 H 1.459203 0.243798 -0.594497 0.083 Uiso 1 1 calc R . . . .
C12 C 0.7553(10) 0.4010(8) 0.7503(6) 0.069(3) Uani 1 1 d . . . . .
C13 C 1.1123(9) 0.2622(7) -0.1941(5) 0.059(2) Uani 1 1 d . . . . .
C14 C 0.9586(10) 0.3058(10) 0.2650(6) 0.081(4) Uani 1 1 d . . . . .
C15 C 1.4916(9) 0.2483(9) -0.4937(5) 0.066(3) Uani 1 1 d . . . . .
C16 C 0.6966(11) 0.3346(8) 0.8093(5) 0.072(3) Uani 1 1 d . . . . .
H16 H 0.654065 0.351206 0.851525 0.086 Uiso 1 1 calc R . . . .
C17 C 0.7536(9) 0.2963(9) 0.2293(5) 0.070(3) Uani 1 1 d . . . . .
H17 H 0.714600 0.298252 0.276547 0.084 Uiso 1 1 calc R . . . .
C18 C 1.0289(10) 0.1869(8) -0.0696(5) 0.064(3) Uani 1 1 d . . . . .
C19 C 0.8176(10) 0.3761(9) 0.6879(6) 0.070(3) Uani 1 1 d . . . . .
H19 H 0.851701 0.421382 0.648466 0.084 Uiso 1 1 calc R . . . .
C20 C 1.1523(10) 0.1755(8) -0.2091(5) 0.065(3) Uani 1 1 d . . . . .
C21 C 1.2269(10) 0.1693(8) -0.2805(6) 0.064(3) Uani 1 1 d . . . . .
C22 C 0.9396(9) 0.2942(8) 0.1389(5) 0.063(3) Uani 1 1 d . . . . .
H22 H 1.025505 0.296847 0.125514 0.076 Uiso 1 1 calc R . . . .
C23 C 0.5282(11) 0.0363(9) 0.9717(6) 0.076(3) Uani 1 1 d . . . . .
C24 C 0.9663(10) 0.1920(9) 0.0052(5) 0.067(3) Uani 1 1 d . . . . .
C25 C 1.0096(10) 0.3553(7) -0.1102(5) 0.062(2) Uani 1 1 d . . . . .
C26 C 0.6728(12) 0.1595(9) 0.9321(6) 0.079(3) Uani 1 1 d . . . . .
C27 C 0.7036(11) 0.2454(9) 0.8032(6) 0.072(3) Uani 1 1 d . . . . .
C28 C 1.0827(15) 0.4307(9) -0.2368(7) 0.098(5) Uani 1 1 d . . . . .
H28 H 1.091144 0.484949 -0.274418 0.117 Uiso 1 1 calc R . . . .
C29 C 0.8827(8) 0.2991(9) 0.2095(5) 0.067(3) Uani 1 1 d . . . . .
C30 C 0.7453(11) 0.4987(8) 0.7571(6) 0.069(3) Uani 1 1 d . . . . .
C31 C 1.0244(14) 0.4339(9) -0.1658(6) 0.091(4) Uani 1 1 d . . . . .
H31 H 0.994878 0.491382 -0.156225 0.110 Uiso 1 1 calc R . . . .
C32 C 0.4976(12) 0.0579(9) 0.9008(7) 0.083(4) Uani 1 1 d . . . . .
C33 C 0.8309(11) 0.2860(9) 0.6824(7) 0.077(3) Uani 1 1 d . . . . .
C34 C 1.1266(11) 0.3457(9) -0.2492(5) 0.075(3) Uani 1 1 d . . . . .
C35 C 0.6109(12) 0.0849(9) 0.9906(7) 0.082(3) Uani 1 1 d . . . . .
C36 C 1.1287(14) 0.0961(9) -0.1546(6) 0.091(4) Uani 1 1 d . . . . .
H36 H 1.151250 0.037740 -0.163911 0.110 Uiso 1 1 calc R . . . .
C37 C 0.9443(12) 0.3625(9) -0.0359(6) 0.078(3) Uani 1 1 d . . . . .
C38 C 0.7729(11) 0.2206(9) 0.7421(7) 0.081(3) Uani 1 1 d . . . . .
H38 H 0.781697 0.158799 0.740243 0.097 Uiso 1 1 calc R . . . .
C39 C 0.5525(14) 0.1335(10) 0.8427(6) 0.089(4) Uani 1 1 d . . . . .
C40 C 1.1896(14) 0.3377(9) -0.3243(6) 0.087(4) Uani 1 1 d . . . . .
C41 C 0.6354(14) 0.0650(10) 1.0616(7) 0.095(4) Uani 1 1 d . . . . .
H41 H 0.689022 0.099510 1.073116 0.114 Uiso 1 1 calc R . . . .
C42 C 1.0705(14) 0.1048(10) -0.0856(7) 0.100(5) Uani 1 1 d . . . . .
H42 H 1.059637 0.050777 -0.048100 0.121 Uiso 1 1 calc R . . . .
C43 C 0.4173(13) 0.0051(9) 0.8831(7) 0.089(4) Uani 1 1 d . . . . .
H43 H 0.400023 0.017250 0.835022 0.107 Uiso 1 1 calc R . . . .
C44 C 0.5437(9) 0.2979(10) 0.1951(5) 0.077(4) Uani 1 1 d . . . . .
C45 C 1.6322(10) 0.2508(11) -0.5107(6) 0.085(4) Uani 1 1 d . . . . .
C46 C 0.568(4) 0.461(2) 0.3409(19) 0.127(10) Uani 0.5 1 d . U P C -1
H46A H 0.558516 0.521317 0.306860 0.190 Uiso 0.5 1 calc GR . P C -1
H46B H 0.505957 0.424747 0.336848 0.190 Uiso 0.5 1 calc GR . P C -1
H46C H 0.650175 0.430301 0.329646 0.190 Uiso 0.5 1 calc GR . P C -1
C47 C 0.604(6) 0.480(4) 0.533(3) 0.125(12) Uani 0.5 1 d . U P C -1
H47A H 0.643646 0.533581 0.529691 0.188 Uiso 0.5 1 calc GR . P C -1
H47B H 0.636713 0.428016 0.569394 0.188 Uiso 0.5 1 calc GR . P C -1
H47C H 0.515405 0.492172 0.545503 0.188 Uiso 0.5 1 calc GR . P C -1
C48 C 0.631(3) 0.458(2) 0.462(2) 0.107(6) Uani 0.5 1 d . U P C -1
C49 C 0.414(6) 0.518(5) 0.442(3) 0.16(2) Uani 0.5 1 d . U P C -1
H49A H 0.353197 0.474510 0.455391 0.241 Uiso 0.5 1 d R . P C -1
H49B H 0.424577 0.536590 0.485081 0.241 Uiso 0.5 1 d R . P C -1
H49C H 0.386247 0.571370 0.405921 0.241 Uiso 0.5 1 d R . P C -1
C50 C 0.704(2) 0.633(3) 0.9584(13) 0.107(5) Uani 0.5 1 d . U P D 1
C51 C 0.650(3) 0.544(3) 0.9918(17) 0.138(8) Uani 0.5 1 d . U P D 1
H51A H 0.679812 0.515089 1.038137 0.207 Uiso 0.5 1 calc GR . P D 1
H51B H 0.675198 0.504187 0.959144 0.207 Uiso 0.5 1 calc GR . P D 1
H51C H 0.560082 0.556072 0.999746 0.207 Uiso 0.5 1 calc GR . P D 1
C52 C 0.717(3) 0.781(3) 0.9660(19) 0.139(8) Uani 0.5 1 d . U P D 1
H52A H 0.658222 0.819557 0.935092 0.209 Uiso 0.5 1 d R . P D 1
H52B H 0.733462 0.813997 0.999422 0.209 Uiso 0.5 1 d R . P D 1
H52C H 0.794542 0.763937 0.936212 0.209 Uiso 0.5 1 d R . P D 1
C53 C 0.634(4) 0.667(4) 1.079(2) 0.192(14) Uani 0.5 1 d . U P D 1
H53A H 0.707097 0.671469 1.098975 0.288 Uiso 0.5 1 d R . P D 1
H53B H 0.568387 0.716409 1.087445 0.288 Uiso 0.5 1 d R . P D 1
H53C H 0.605247 0.607679 1.101215 0.288 Uiso 0.5 1 d R . P D 1
C54 C 0.530(4) 0.926(2) 0.719(2) 0.151(11) Uani 0.5 1 d . U P E 1
H54A H 0.536053 0.875333 0.762106 0.227 Uiso 0.5 1 calc GR . P E 1
H54B H 0.511911 0.904080 0.679659 0.227 Uiso 0.5 1 calc GR . P E 1
H54C H 0.464604 0.973043 0.729828 0.227 Uiso 0.5 1 calc GR . P E 1
C55 C 0.735(5) 0.910(3) 0.737(2) 0.149(9) Uani 0.5 1 d . U P E 1
C56 C 0.890(5) 0.933(2) 0.716(3) 0.21(2) Uani 0.5 1 d . U P E 1
H56A H 0.935170 0.915763 0.672925 0.311 Uiso 0.5 1 d R . P E 1
H56B H 0.893590 0.998073 0.710765 0.311 Uiso 0.5 1 d R . P E 1
H56C H 0.927990 0.897173 0.758675 0.311 Uiso 0.5 1 d R . P E 1
C57 C 0.666(5) 1.044(3) 0.633(2) 0.156(12) Uani 0.5 1 d . U P E 1
H57A H 0.612453 1.097865 0.642439 0.234 Uiso 0.5 1 d R . P E 1
H57B H 0.751603 1.056754 0.622219 0.234 Uiso 0.5 1 d R . P E 1
H57C H 0.643263 1.029754 0.590849 0.234 Uiso 0.5 1 d R . P E 1
O1A O 0.913(2) 0.2717(16) 0.3339(13) 0.110(4) Uani 0.5 1 d . U P A 2
O24 O 0.746(6) 0.048(4) 0.401(3) 0.164(19) Uani 0.25 1 d . U P . .

loop_
_atom_site_aniso_label
_atom_site_aniso_U_11
_atom_site_aniso_U_22
_atom_site_aniso_U_33
_atom_site_aniso_U_23
_atom_site_aniso_U_13
_atom_site_aniso_U_12
Eu1 0.0345(3) 0.1042(5) 0.0401(3) -0.0257(3) 0.0019(2) -0.0137(3)
Eu2 0.0343(3) 0.1841(9) 0.0411(3) -0.0438(4) 0.0033(2) -0.0191(4)
O1 0.115(7) 0.133(6) 0.125(5) -0.034(4) -0.015(4) -0.013(4)
O2 0.100(5) 0.138(4) 0.111(4) -0.033(3) -0.003(3) -0.040(4)
O3 0.099(6) 0.103(6) 0.070(4) -0.022(4) 0.022(4) -0.028(5)
O4 0.120(8) 0.123(6) 0.069(5) -0.031(4) 0.026(5) -0.036(5)
O5 0.126(7) 0.099(6) 0.048(4) -0.019(4) 0.029(4) -0.036(5)
O6 0.119(7) 0.094(6) 0.064(5) -0.026(4) 0.026(5) -0.013(5)
O7 0.138(9) 0.144(8) 0.078(6) 0.002(6) -0.038(6) -0.085(7)
O8 0.278(17) 0.098(7) 0.055(5) 0.007(5) 0.055(8) 0.019(9)
O9 0.208(12) 0.104(7) 0.059(5) -0.035(5) 0.055(6) -0.020(7)
O10 0.165(11) 0.171(10) 0.063(6) -0.009(6) -0.014(6) -0.098(9)
O11 0.139(6) 0.140(4) 0.143(4) -0.029(3) 0.001(4) -0.025(4)
O12 0.064(4) 0.116(6) 0.047(4) -0.023(4) -0.004(3) -0.014(4)
O13 0.053(4) 0.145(7) 0.070(5) -0.041(5) -0.011(4) -0.025(4)
O14 0.052(4) 0.171(9) 0.060(4) -0.036(5) 0.003(4) -0.047(5)
O15 0.034(4) 0.220(10) 0.049(4) -0.055(5) 0.007(3) -0.025(5)
O16 0.041(4) 0.273(14) 0.083(6) -0.091(8) -0.005(4) -0.011(6)
O17 0.037(4) 0.221(11) 0.068(5) -0.071(6) 0.000(3) -0.017(5)
O18 0.066(6) 0.288(15) 0.055(5) -0.063(7) 0.022(4) -0.053(7)
O19 0.136(5) 0.146(6) 0.110(5) -0.032(4) 0.000(5) -0.024(5)
O20 0.132(4) 0.148(5) 0.141(5) -0.038(4) -0.014(4) -0.002(4)
O21 0.214(10) 0.138(5) 0.165(7) -0.041(5) -0.004(7) -0.008(6)
O22 0.232(13) 0.116(6) 0.103(8) -0.037(5) 0.023(8) -0.026(7)
O23 0.071(5) 0.179(7) 0.057(4) -0.033(4) -0.009(3) -0.018(5)
N1 0.048(4) 0.085(6) 0.038(4) -0.024(4) 0.008(3) -0.017(4)
N2 0.061(5) 0.077(5) 0.038(4) -0.016(4) 0.006(3) -0.006(4)
N3 0.079(6) 0.099(7) 0.073(6) -0.012(5) -0.013(5) -0.043(5)
N4 0.124(7) 0.109(16) 0.117(12) -0.021(12) -0.017(9) -0.023(9)
N6 0.096(18) 0.278(18) 0.086(9) -0.075(11) 0.010(10) 0.004(13)
N7 0.213(16) 0.120(15) 0.098(15) -0.044(8) 0.002(14) -0.033(10)
C1 0.043(5) 0.121(9) 0.046(5) -0.026(5) -0.003(4) -0.022(5)
C2 0.058(7) 0.109(9) 0.060(6) -0.035(6) -0.005(5) -0.010(6)
C3 0.053(5) 0.085(7) 0.038(4) -0.022(4) 0.013(4) -0.017(5)
C4 0.051(5) 0.087(7) 0.037(4) -0.017(4) 0.005(4) -0.016(5)
C5 0.044(5) 0.105(8) 0.055(6) -0.022(5) 0.011(4) -0.013(5)
C6 0.042(5) 0.097(7) 0.038(4) -0.025(4) 0.010(4) -0.020(4)
C7 0.072(8) 0.107(11) 0.126(12) -0.056(9) 0.001(8) -0.042(7)
C8 0.042(5) 0.101(8) 0.048(5) -0.023(5) -0.003(4) -0.011(5)
C9 0.037(5) 0.125(9) 0.039(5) -0.027(5) 0.006(4) -0.020(5)
C10 0.050(5) 0.104(8) 0.048(5) -0.029(5) 0.014(4) -0.025(5)
C11 0.061(6) 0.102(8) 0.044(5) -0.028(5) 0.021(4) -0.026(5)
C12 0.059(6) 0.090(8) 0.059(6) -0.022(5) 0.004(5) -0.019(5)
C13 0.058(6) 0.078(7) 0.041(5) -0.017(4) 0.003(4) -0.012(5)
C14 0.044(6) 0.167(12) 0.042(5) -0.051(6) 0.010(4) -0.014(6)
C15 0.042(5) 0.125(9) 0.039(5) -0.026(5) 0.003(4) -0.032(5)
C16 0.074(7) 0.096(8) 0.044(5) -0.023(5) 0.007(5) -0.017(6)
C17 0.040(5) 0.135(10) 0.043(5) -0.039(6) 0.009(4) -0.019(5)
C18 0.059(6) 0.083(7) 0.049(5) -0.021(5) 0.017(4) -0.026(5)
C19 0.061(6) 0.099(8) 0.051(5) -0.021(5) 0.003(5) -0.024(5)
C20 0.071(7) 0.081(7) 0.042(5) -0.022(5) 0.010(4) -0.020(5)
C21 0.066(6) 0.075(7) 0.051(5) -0.020(5) 0.004(5) -0.013(5)
C22 0.036(5) 0.116(8) 0.044(5) -0.032(5) 0.001(4) -0.012(5)
C23 0.075(7) 0.098(8) 0.057(6) -0.008(6) -0.007(5) -0.036(6)
C24 0.062(6) 0.104(8) 0.040(5) -0.022(5) 0.005(4) -0.032(6)
C25 0.072(7) 0.073(6) 0.041(5) -0.020(4) 0.008(4) -0.014(5)
C26 0.085(8) 0.101(9) 0.058(6) -0.010(6) -0.019(6) -0.039(7)
C27 0.073(7) 0.096(8) 0.051(6) -0.021(5) 0.006(5) -0.032(6)
C28 0.143(13) 0.073(8) 0.056(6) -0.009(6) 0.016(7) 0.001(8)
C29 0.034(5) 0.127(9) 0.040(5) -0.027(5) 0.005(4) -0.014(5)
C30 0.069(7) 0.072(7) 0.065(6) -0.020(5) 0.005(5) -0.021(5)
C31 0.124(11) 0.081(8) 0.055(6) -0.018(6) 0.011(7) 0.009(7)
C32 0.084(8) 0.106(9) 0.069(7) -0.016(6) -0.015(6) -0.044(7)
C33 0.067(7) 0.103(9) 0.071(7) -0.037(6) 0.003(5) -0.030(6)
C34 0.086(8) 0.091(8) 0.038(5) -0.012(5) 0.006(5) -0.011(6)
C35 0.090(8) 0.091(8) 0.072(7) -0.006(6) -0.030(6) -0.035(7)
C36 0.124(11) 0.087(8) 0.058(7) -0.029(6) 0.028(7) -0.025(7)
C37 0.083(8) 0.103(9) 0.048(6) -0.030(6) 0.006(5) -0.009(7)
C38 0.075(8) 0.101(9) 0.080(8) -0.034(7) -0.012(6) -0.027(6)
C39 0.098(10) 0.126(11) 0.045(6) -0.011(6) -0.009(6) -0.040(8)
C40 0.118(11) 0.091(9) 0.047(6) -0.024(6) 0.012(6) -0.009(7)
C41 0.122(11) 0.112(10) 0.069(7) -0.015(7) -0.030(7) -0.058(9)
C42 0.121(12) 0.097(10) 0.064(7) -0.010(7) 0.030(7) -0.022(8)
C43 0.110(10) 0.095(9) 0.066(7) -0.002(6) -0.026(7) -0.039(8)
C44 0.032(5) 0.164(12) 0.039(5) -0.031(6) -0.001(4) -0.019(6)
C45 0.045(6) 0.159(12) 0.055(6) -0.033(7) 0.014(5) -0.037(7)
C46 0.15(2) 0.10(2) 0.122(13) -0.025(14) -0.041(13) 0.034(19)
C47 0.14(2) 0.12(3) 0.119(12) -0.026(14) -0.029(11) 0.002(19)
C48 0.119(6) 0.085(14) 0.112(11) -0.011(10) -0.013(6) -0.027(7)
C49 0.128(9) 0.23(5) 0.17(3) -0.12(4) -0.045(15) 0.005(18)
C50 0.053(9) 0.200(14) 0.051(5) -0.018(6) -0.018(5) 0.021(9)
C51 0.083(17) 0.210(15) 0.079(16) 0.002(9) 0.011(12) 0.010(12)
C52 0.080(19) 0.261(17) 0.103(17) -0.106(15) -0.005(14) 0.000(13)
C53 0.13(3) 0.35(3) 0.087(9) -0.083(14) 0.017(14) 0.01(3)
C54 0.201(17) 0.081(18) 0.16(3) -0.037(14) 0.004(16) -0.011(13)
C55 0.219(15) 0.118(10) 0.113(17) -0.034(10) -0.009(15) -0.041(10)
C56 0.221(17) 0.066(19) 0.34(6) -0.05(2) -0.05(2) -0.036(15)
C57 0.20(2) 0.13(2) 0.13(2) -0.025(13) 0.00(2) -0.024(19)
O1A 0.094(7) 0.122(6) 0.107(5) -0.020(5) -0.011(4) -0.015(4)
O24 0.18(3) 0.17(2) 0.18(3) -0.087(19) -0.035(18) -0.039(18)

loop_
_atom_type_symbol
_atom_type_description
_atom_type_scat_dispersion_real
_atom_type_scat_dispersion_imag
_atom_type_scat_source
C C 0.0181 0.0091 'International Tables Vol C Tables 4.2.6.8 and 6.1.1.4'
H H 0.0000 0.0000 'International Tables Vol C Tables 4.2.6.8 and 6.1.1.4'
Eu Eu -8.9294 11.1857 'International Tables Vol C Tables 4.2.6.8 and 6.1.1.4'
N N 0.0311 0.0180 'International Tables Vol C Tables 4.2.6.8 and 6.1.1.4'
O O 0.0492 0.0322 'International Tables Vol C Tables 4.2.6.8 and 6.1.1.4'

loop_
_geom_angle_atom_site_label_1
_geom_angle_atom_site_label_2
_geom_angle_atom_site_label_3
_geom_angle
_geom_angle_site_symmetry_1
_geom_angle_site_symmetry_3
_geom_angle_publ_flag
O4 Eu1 O3 51.9(3) . . ?
O4 Eu1 O17 85.2(4) . 2_666 ?
O12 Eu1 O3 76.0(3) 2_765 . ?
O12 Eu1 O4 123.2(3) 2_765 . ?
O12 Eu1 O15 77.0(3) 2_765 2_666 ?
O12 Eu1 O17 118.5(3) 2_765 2_666 ?
O12 Eu1 O23 155.1(3) 2_765 . ?
O13 Eu1 O3 76.1(3) 2_766 . ?
O13 Eu1 O4 99.3(4) 2_766 . ?
O13 Eu1 O12 86.7(3) 2_766 2_765 ?
O13 Eu1 O15 160.4(3) 2_766 2_666 ?
O13 Eu1 O17 146.5(3) 2_766 2_666 ?
O13 Eu1 O22 85.1(5) 2_766 . ?
O13 Eu1 O23 77.0(3) 2_766 . ?
O15 Eu1 O3 89.3(3) 2_666 . ?
O15 Eu1 O4 81.1(4) 2_666 . ?
O15 Eu1 O17 53.0(2) 2_666 2_666 ?
O17 Eu1 O3 128.5(3) 2_666 . ?
O22 Eu1 O3 148.6(4) . . ?
O22 Eu1 O4 158.3(4) . . ?
O22 Eu1 O12 78.0(4) . 2_765 ?
O22 Eu1 O15 101.8(5) . 2_666 ?
O22 Eu1 O17 79.8(4) . 2_666 ?
O22 Eu1 O23 81.8(4) . . ?
O23 Eu1 O3 117.1(3) . . ?
O23 Eu1 O4 78.6(4) . . ?
O23 Eu1 O15 121.9(3) . 2_666 ?
O23 Eu1 O17 71.4(3) . 2_666 ?
O1 Eu2 O11 164.9(7) . . ?
O1 Eu2 O14 125.4(7) . 1_456 ?
O1 Eu2 O18 75.2(7) . 1_456 ?
O1 Eu2 O19 70.1(7) . . ?
O1 Eu2 O20 76.3(7) . . ?
O2 Eu2 O1 143.3(7) . . ?
O2 Eu2 O11 43.6(4) . . ?
O2 Eu2 O14 75.2(3) . 1_456 ?
O2 Eu2 O18 126.3(3) . 1_456 ?
O2 Eu2 O19 73.5(4) . . ?
O2 Eu2 O20 84.3(4) . . ?
O14 Eu2 O11 65.9(3) 1_456 . ?
O14 Eu2 O18 52.7(3) 1_456 1_456 ?
O14 Eu2 O19 128.3(4) 1_456 . ?
O14 Eu2 O20 71.8(4) 1_456 . ?
O16 Eu2 O1 84.4(7) 1_556 . ?
O16 Eu2 O2 87.6(4) 1_556 . ?
O16 Eu2 O11 82.6(4) 1_556 . ?
O16 Eu2 O14 147.5(4) 1_556 1_456 ?
O16 Eu2 O18 143.6(4) 1_556 1_456 ?
O16 Eu2 O19 69.6(4) 1_556 . ?
O16 Eu2 O20 134.5(5) 1_556 . ?
O18 Eu2 O11 111.7(4) 1_456 . ?
O18 Eu2 O19 127.6(4) 1_456 . ?
O19 Eu2 O11 112.0(4) . . ?
O20 Eu2 O11 118.5(4) . . ?
O20 Eu2 O18 69.4(5) . 1_456 ?
O20 Eu2 O19 65.1(4) . . ?
O21 Eu2 O1 105.2(8) . . ?
O21 Eu2 O2 107.5(6) . . ?
O21 Eu2 O11 64.2(5) . . ?
O21 Eu2 O14 83.1(5) . 1_456 ?
O21 Eu2 O16 76.0(6) . 1_556 ?
O21 Eu2 O18 80.6(6) . 1_456 ?
O21 Eu2 O19 145.6(6) . . ?
O21 Eu2 O20 148.7(6) . . ?
O1A Eu2 O2 158.1(6) . . ?
O1A Eu2 O11 148.8(6) . . ?
O1A Eu2 O19 85.4(6) . . ?
O1A Eu2 O20 92.1(7) . . ?
C14 O1 Eu2 145.2(19) . . ?
C7 O2 Eu2 110.6(10) . . ?
C30 O3 Eu1 91.4(7) . . ?
C30 O4 Eu1 94.9(7) . . ?
C7 O11 Eu2 74.5(10) . . ?
C2 O12 Eu1 143.6(8) . 2_765 ?
C14 O13 Eu1 160.6(9) . 2_766 ?
C45 O14 Eu2 93.8(6) . 1_654 ?
C44 O15 Eu1 93.9(6) . 2_666 ?
C2 O16 Eu2 165.9(12) . 1_554 ?
C44 O17 Eu1 91.6(6) . 2_666 ?
C45 O18 Eu2 92.2(7) . 1_654 ?
Eu2 O19 H19A 108.7 . . ?
Eu2 O19 H19B 111.4 . . ?
H19A O19 H19B 105.8 . . ?
C48 O20 Eu2 138.3(15) . . ?
Eu2 O21 H21A 116.8 . . ?
Eu2 O21 H21B 116.1 . . ?
H21A O21 H21B 97.0 . . ?
C55 O22 Eu1 138(2) . . ?
C50 O23 Eu1 138.2(13) . . ?
C24 N1 C6 118.3(8) . . ?
C24 N1 C37 125.5(8) . . ?
C37 N1 C6 116.1(9) . . ?
C21 N2 C4 117.4(8) . . ?
C40 N2 C4 117.8(8) . . ?
C40 N2 C21 124.5(9) . . ?
C26 N3 C27 118.4(9) . . ?
C39 N3 C26 123.6(10) . . ?
C39 N3 C27 117.8(10) . . ?
C48 N4 C46 127(3) . . ?
C48 N4 C49 122(4) . . ?
C49 N4 C46 110(3) . . ?
C50 N6 C52 106(3) . . ?
C50 N6 C53 134(5) . . ?
C53 N6 C52 118(4) . . ?
C54 N7 C57 123(4) . . ?
C55 N7 C54 111(4) . . ?
C55 N7 C57 126(4) . . ?
C6 C1 H1 120.5 . . ?
C9 C1 H1 120.5 . . ?
C9 C1 C6 119.1(9) . . ?
O12 C2 C8 118.4(9) . . ?
O16 C2 O12 122.4(11) . . ?
O16 C2 C8 119.2(10) . . ?
C13 C3 C25 119.0(9) . . ?
C18 C3 C13 120.0(9) . . ?
C18 C3 C25 121.0(8) . . ?
C5 C4 N2 118.7(8) . . ?
C5 C4 C10 122.2(9) . . ?
C10 C4 N2 119.0(9) . . ?
C4 C5 H5 120.2 . . ?
C4 C5 C8 119.6(9) . . ?
C8 C5 H5 120.2 . . ?
C1 C6 N1 119.7(8) . . ?
C22 C6 N1 118.6(8) . . ?
C22 C6 C1 121.7(8) . . ?
O2 C7 O11 122.9(17) . . ?
O2 C7 C33 118.8(15) . . ?
O11 C7 C33 118.2(15) . . ?
C5 C8 C2 117.9(9) . . ?
C11 C8 C2 121.4(9) . . ?
C11 C8 C5 120.7(9) . . ?
C1 C9 C17 121.5(8) . . ?
C1 C9 C44 120.6(9) . . ?
C17 C9 C44 117.8(8) . . ?
C4 C10 H10 120.7 . . ?
C4 C10 C15 118.7(9) . . ?
C15 C10 H10 120.7 . . ?
C8 C11 H11 120.2 . . ?
C8 C11 C15 119.6(9) . . ?
C15 C11 H11 120.2 . . ?
C16 C12 C30 118.3(10) . . ?
C19 C12 C16 120.3(11) . . ?
C19 C12 C30 121.4(10) . . ?
C3 C13 C34 118.4(10) . . ?
C20 C13 C3 120.0(9) . . ?
C20 C13 C34 121.6(9) . . ?
O1 C14 O13 117.4(16) . . ?
O1 C14 C29 120.1(15) . . ?
O13 C14 C29 117.8(8) . . ?
O13 C14 O1A 125.1(14) . . ?
O1A C14 C29 115.6(14) . . ?
C10 C15 C45 118.8(9) . . ?
C11 C15 C10 119.2(8) . . ?
C11 C15 C45 122.0(9) . . ?
C12 C16 H16 120.6 . . ?
C27 C16 C12 118.8(10) . . ?
C27 C16 H16 120.6 . . ?
C9 C17 H17 121.0 . . ?
C9 C17 C29 118.0(8) . . ?
C29 C17 H17 121.0 . . ?
C3 C18 C24 120.1(10) . . ?
C42 C18 C3 118.4(9) . . ?
C42 C18 C24 121.5(10) . . ?
C12 C19 H19 119.2 . . ?
C33 C19 C12 121.7(11) . . ?
C33 C19 H19 119.2 . . ?
C13 C20 C21 120.3(9) . . ?
C36 C20 C13 119.2(9) . . ?
C36 C20 C21 120.4(10) . . ?
O6 C21 N2 120.4(9) . . ?
O6 C21 C20 122.8(10) . . ?
N2 C21 C20 116.8(9) . . ?
C6 C22 H22 120.2 . . ?
C6 C22 C29 119.6(8) . . ?
C29 C22 H22 120.2 . . ?
C32 C23 C23 119.8(13) . 2_657 ?
C32 C23 C35 121.8(10) . . ?
C35 C23 C23 118.4(13) . 2_657 ?
O5 C24 N1 120.0(9) . . ?
O5 C24 C18 122.7(11) . . ?
N1 C24 C18 117.4(9) . . ?
C3 C25 C37 120.0(9) . . ?
C31 C25 C3 120.1(9) . . ?
C31 C25 C37 119.8(10) . . ?
O7 C26 N3 120.1(10) . . ?
O7 C26 C35 122.7(10) . . ?
N3 C26 C35 117.1(10) . . ?
C16 C27 N3 121.3(10) . . ?
C16 C27 C38 119.9(10) . . ?
C38 C27 N3 118.8(11) . . ?
C31 C28 H28 121.1 . . ?
C34 C28 H28 121.1 . . ?
C34 C28 C31 117.9(11) . . ?
C17 C29 C14 119.3(8) . . ?
C22 C29 C14 120.6(8) . . ?
C22 C29 C17 120.1(9) . . ?
O3 C30 C12 118.8(10) . . ?
O4 C30 O3 121.9(11) . . ?
O4 C30 C12 119.3(10) . . ?
C25 C31 C28 122.0(11) . . ?
C25 C31 H31 119.0 . . ?
C28 C31 H31 119.0 . . ?
C23 C32 C39 120.4(10) . . ?
C23 C32 C43 120.3(11) . . ?
C43 C32 C39 119.3(11) . . ?
C19 C33 C7 120.9(11) . . ?
C19 C33 C38 117.1(11) . . ?
C38 C33 C7 121.8(12) . . ?
C13 C34 C40 117.0(11) . . ?
C28 C34 C13 122.5(10) . . ?
C28 C34 C40 120.4(11) . . ?
C23 C35 C26 119.2(10) . . ?
C41 C35 C23 120.7(11) . . ?
C41 C35 C26 120.1(10) . . ?
C20 C36 H36 120.7 . . ?
C20 C36 C42 118.6(12) . . ?
C42 C36 H36 120.7 . . ?
O9 C37 N1 121.1(10) . . ?
O9 C37 C25 122.9(11) . . ?
N1 C37 C25 116.0(10) . . ?
C27 C38 C33 122.0(12) . . ?
C27 C38 H38 119.0 . . ?
C33 C38 H38 119.0 . . ?
O10 C39 N3 120.6(12) . . ?
O10 C39 C32 122.1(12) . . ?
N3 C39 C32 117.3(10) . . ?
O8 C40 N2 120.3(10) . . ?
O8 C40 C34 120.8(12) . . ?
N2 C40 C34 118.9(10) . . ?
C35 C41 H41 119.1 . . ?
C35 C41 C43 121.8(11) . 2_657 ?
C43 C41 H41 119.1 2_657 . ?
C18 C42 C36 123.8(12) . . ?
C18 C42 H42 118.1 . . ?
C36 C42 H42 118.1 . . ?
C32 C43 H43 120.5 . . ?
C41 C43 C32 118.9(11) 2_657 . ?
C41 C43 H43 120.5 2_657 . ?
O15 C44 Eu1 59.7(5) . 2_666 ?
O15 C44 O17 121.4(9) . . ?
O15 C44 C9 120.4(9) . . ?
O17 C44 Eu1 61.7(5) . 2_666 ?
O17 C44 C9 118.1(9) . . ?
C9 C44 Eu1 178.5(10) . 2_666 ?
O14 C45 Eu2 60.0(5) . 1_654 ?
O14 C45 O18 120.6(10) . . ?
O14 C45 C15 120.0(9) . . ?
O18 C45 Eu2 61.2(6) . 1_654 ?
O18 C45 C15 119.4(11) . . ?
C15 C45 Eu2 174.1(10) . 1_654 ?
N4 C46 H46A 109.5 . . ?
N4 C46 H46B 109.5 . . ?
N4 C46 H46C 109.5 . . ?
H46A C46 H46B 109.5 . . ?
H46A C46 H46C 109.5 . . ?
H46B C46 H46C 109.5 . . ?
H47A C47 H47B 109.5 . . ?
H47A C47 H47C 109.5 . . ?
H47B C47 H47C 109.5 . . ?
C48 C47 H47A 109.5 . . ?
C48 C47 H47B 109.5 . . ?
C48 C47 H47C 109.5 . . ?
O20 C48 C47 126(4) . . ?
N4 C48 O20 112(3) . . ?
N4 C48 C47 122(4) . . ?
N4 C49 H49A 113.4 . . ?
N4 C49 H49B 100.6 . . ?
N4 C49 H49C 114.8 . . ?
H49A C49 H49B 110.1 . . ?
H49A C49 H49C 108.9 . . ?
H49B C49 H49C 108.7 . . ?
O23 C50 N6 130(4) . . ?
O23 C50 C51 120(3) . . ?
N6 C50 C51 109(3) . . ?
C50 C51 H51A 109.5 . . ?
C50 C51 H51B 109.5 . . ?
C50 C51 H51C 109.5 . . ?
H51A C51 H51B 109.5 . . ?
H51A C51 H51C 109.5 . . ?
H51B C51 H51C 109.5 . . ?
N6 C52 H52A 119.4 . . ?
N6 C52 H52B 110.2 . . ?
N6 C52 H52C 97.4 . . ?
H52A C52 H52B 108.8 . . ?
H52A C52 H52C 110.4 . . ?
H52B C52 H52C 110.0 . . ?
N6 C53 H53A 96.2 . . ?
N6 C53 H53B 114.4 . . ?
N6 C53 H53C 116.4 . . ?
H53A C53 H53B 109.4 . . ?
H53A C53 H53C 109.5 . . ?
H53B C53 H53C 109.9 . . ?
N7 C54 H54A 109.5 . . ?
N7 C54 H54B 109.5 . . ?
N7 C54 H54C 109.5 . . ?
H54A C54 H54B 109.5 . . ?
H54A C54 H54C 109.5 . . ?
H54B C54 H54C 109.5 . . ?
O22 C55 N7 124(5) . . ?
O22 C55 C56 113(4) . . ?
N7 C55 C56 122(4) . . ?
C55 C56 H56A 114.0 . . ?
C55 C56 H56B 109.6 . . ?
C55 C56 H56C 104.6 . . ?
H56A C56 H56B 109.5 . . ?
H56A C56 H56C 109.5 . . ?
H56B C56 H56C 109.5 . . ?
N7 C57 H57A 108.6 . . ?
N7 C57 H57B 111.8 . . ?
N7 C57 H57C 107.9 . . ?
H57A C57 H57B 109.5 . . ?
H57A C57 H57C 109.5 . . ?
H57B C57 H57C 109.5 . . ?
C14 O1A Eu2 149.9(17) . . ?

loop_
_geom_bond_atom_site_label_1
_geom_bond_atom_site_label_2
_geom_bond_distance
_geom_bond_site_symmetry_2
_geom_bond_publ_flag
Eu1 O3 2.519(9) . ?
Eu1 O4 2.450(10) . ?
Eu1 O12 2.338(7) 2_765 ?
Eu1 O13 2.277(7) 2_766 ?
Eu1 O15 2.414(7) 2_666 ?
Eu1 O17 2.455(7) 2_666 ?
Eu1 O22 2.327(13) . ?
Eu1 O23 2.413(8) . ?
Eu2 O1 2.35(3) . ?
Eu2 O2 2.332(11) . ?
Eu2 O11 3.008(14) . ?
Eu2 O14 2.424(7) 1_456 ?
Eu2 O16 2.322(8) 1_556 ?
Eu2 O18 2.449(9) 1_456 ?
Eu2 O19 2.538(12) . ?
Eu2 O20 2.446(13) . ?
Eu2 O21 2.256(14) . ?
Eu2 O1A 2.28(2) . ?
O1 C14 1.27(3) . ?
O2 C7 1.134(17) . ?
O3 C30 1.249(12) . ?
O4 C30 1.238(13) . ?
O5 C24 1.227(13) . ?
O6 C21 1.210(13) . ?
O7 C26 1.220(13) . ?
O8 C40 1.228(15) . ?
O9 C37 1.214(15) . ?
O10 C39 1.188(14) . ?
O11 C7 1.232(18) . ?
O12 C2 1.246(12) . ?
O13 C14 1.268(13) . ?
O14 C45 1.237(14) . ?
O15 C44 1.238(12) . ?
O16 C2 1.216(13) . ?
O17 C44 1.252(12) . ?
O18 C45 1.252(13) . ?
O19 H19A 0.8552 . ?
O19 H19B 0.8552 . ?
O20 C48 1.39(4) . ?
O21 H21A 1.0014 . ?
O21 H21B 0.9937 . ?
O22 C55 1.20(4) . ?
O23 C50 1.20(3) . ?
N1 C6 1.454(10) . ?
N1 C24 1.371(14) . ?
N1 C37 1.389(14) . ?
N2 C4 1.465(11) . ?
N2 C21 1.381(13) . ?
N2 C40 1.367(15) . ?
N3 C26 1.403(14) . ?
N3 C27 1.425(13) . ?
N3 C39 1.401(16) . ?
N4 C46 1.56(4) . ?
N4 C48 1.24(4) . ?
N4 C49 1.55(6) . ?
N6 C50 1.32(5) . ?
N6 C52 1.55(5) . ?
N6 C53 1.33(4) . ?
N7 C54 1.40(5) . ?
N7 C55 1.37(6) . ?
N7 C57 1.48(4) . ?
C1 H1 0.9300 . ?
C1 C6 1.370(13) . ?
C1 C9 1.370(13) . ?
C2 C8 1.512(14) . ?
C3 C13 1.405(12) . ?
C3 C18 1.377(14) . ?
C3 C25 1.408(14) . ?
C4 C5 1.349(14) . ?
C4 C10 1.352(13) . ?
C5 H5 0.9300 . ?
C5 C8 1.387(13) . ?
C6 C22 1.351(13) . ?
C7 C33 1.545(18) . ?
C8 C11 1.348(13) . ?
C9 C17 1.389(13) . ?
C9 C44 1.511(13) . ?
C10 H10 0.9300 . ?
C10 C15 1.408(12) . ?
C11 H11 0.9300 . ?
C11 C15 1.401(14) . ?
C12 C16 1.413(14) . ?
C12 C19 1.374(14) . ?
C12 C30 1.497(15) . ?
C13 C20 1.399(14) . ?
C13 C34 1.407(14) . ?
C14 C29 1.487(14) . ?
C14 O1A 1.31(2) . ?
C15 C45 1.514(13) . ?
C16 H16 0.9300 . ?
C16 C27 1.369(16) . ?
C17 H17 0.9300 . ?
C17 C29 1.395(13) . ?
C18 C24 1.480(12) . ?
C18 C42 1.343(17) . ?
C19 H19 0.9300 . ?
C19 C33 1.372(16) . ?
C20 C21 1.471(13) . ?
C20 C36 1.375(15) . ?
C22 H22 0.9300 . ?
C22 C29 1.392(12) . ?
C23 C23 1.44(2) 2_657 ?
C23 C32 1.387(16) . ?
C23 C35 1.396(15) . ?
C25 C31 1.362(15) . ?
C25 C37 1.489(13) . ?
C26 C35 1.495(16) . ?
C27 C38 1.378(15) . ?
C28 H28 0.9300 . ?
C28 C31 1.396(15) . ?
C28 C34 1.363(17) . ?
C31 H31 0.9300 . ?
C32 C39 1.471(16) . ?
C32 C43 1.410(16) . ?
C33 C38 1.409(16) . ?
C34 C40 1.499(14) . ?
C35 C41 1.369(16) . ?
C36 H36 0.9300 . ?
C36 C42 1.385(16) . ?
C38 H38 0.9300 . ?
C41 H41 0.9300 . ?
C41 C43 1.383(16) 2_657 ?
C42 H42 0.9300 . ?
C43 H43 0.9300 . ?
C46 H46A 0.9600 . ?
C46 H46B 0.9600 . ?
C46 H46C 0.9600 . ?
C47 H47A 0.9600 . ?
C47 H47B 0.9600 . ?
C47 H47C 0.9600 . ?
C47 C48 1.43(5) . ?
C49 H49A 0.9573 . ?
C49 H49B 0.9645 . ?
C49 H49C 0.9585 . ?
C50 C51 1.48(5) . ?
C51 H51A 0.9600 . ?
C51 H51B 0.9600 . ?
C51 H51C 0.9600 . ?
C52 H52A 0.9633 . ?
C52 H52B 0.9672 . ?
C52 H52C 0.9686 . ?
C53 H53A 0.9638 . ?
C53 H53B 0.9758 . ?
C53 H53C 0.9564 . ?
C54 H54A 0.9600 . ?
C54 H54B 0.9600 . ?
C54 H54C 0.9600 . ?
C55 C56 1.73(6) . ?
C56 H56A 0.9604 . ?
C56 H56B 0.9597 . ?
C56 H56C 0.9599 . ?
C57 H57A 0.9602 . ?
C57 H57B 0.9599 . ?
C57 H57C 0.9601 . ?

loop_
_geom_torsion_atom_site_label_1
_geom_torsion_atom_site_label_2
_geom_torsion_atom_site_label_3
_geom_torsion_atom_site_label_4
_geom_torsion
_geom_torsion_site_symmetry_1
_geom_torsion_site_symmetry_2
_geom_torsion_site_symmetry_3
_geom_torsion_site_symmetry_4
_geom_torsion_publ_flag
Eu1 O3 C30 O4 -0.2(13) . . . . ?
Eu1 O3 C30 C12 178.3(9) . . . . ?
Eu1 O4 C30 O3 0.3(13) . . . . ?
Eu1 O4 C30 C12 -178.3(9) . . . . ?
Eu1 O12 C2 O16 65(2) 2_765 . . . ?
Eu1 O12 C2 C8 -113.9(12) 2_765 . . . ?
Eu1 O13 C14 O1 84(3) 2_766 . . . ?
Eu1 O13 C14 C29 -120(2) 2_766 . . . ?
Eu1 O13 C14 O1A 45(3) 2_766 . . . ?
Eu1 O15 C44 O17 -0.3(15) 2_666 . . . ?
Eu1 O15 C44 C9 178.3(11) 2_666 . . . ?
Eu1 O17 C44 O15 0.3(15) 2_666 . . . ?
Eu1 O17 C44 C9 -178.3(11) 2_666 . . . ?
Eu1 O22 C55 N7 75(6) . . . . ?
Eu1 O22 C55 C56 -92(5) . . . . ?
Eu1 O23 C50 N6 -116(3) . . . . ?
Eu1 O23 C50 C51 73(4) . . . . ?
Eu2 O1 C14 O13 -79(4) . . . . ?
Eu2 O1 C14 C29 126(3) . . . . ?
Eu2 O2 C7 O11 35.6(19) . . . . ?
Eu2 O2 C7 C33 -142.9(9) . . . . ?
Eu2 O11 C7 O2 -26.0(14) . . . . ?
Eu2 O11 C7 C33 152.5(12) . . . . ?
Eu2 O14 C45 O18 8.7(17) 1_654 . . . ?
Eu2 O14 C45 C15 -173.2(12) 1_654 . . . ?
Eu2 O16 C2 O12 -82(4) 1_554 . . . ?
Eu2 O16 C2 C8 97(3) 1_554 . . . ?
Eu2 O18 C45 O14 -8.6(16) 1_654 . . . ?
Eu2 O18 C45 C15 173.3(12) 1_654 . . . ?
Eu2 O20 C48 N4 -114(3) . . . . ?
Eu2 O20 C48 C47 68(5) . . . . ?
O1 C14 C29 C17 -11(2) . . . . ?
O1 C14 C29 C22 169.7(18) . . . . ?
O2 C7 C33 C19 -12(2) . . . . ?
O2 C7 C33 C38 162.2(13) . . . . ?
O7 C26 C35 C23 179.6(15) . . . . ?
O7 C26 C35 C41 0(2) . . . . ?
O11 C7 C33 C19 169.6(13) . . . . ?
O11 C7 C33 C38 -16(2) . . . . ?
O12 C2 C8 C5 -178.3(11) . . . . ?
O12 C2 C8 C11 -0.4(18) . . . . ?
O13 C14 C29 C17 -166.4(12) . . . . ?
O13 C14 C29 C22 14.7(19) . . . . ?
O13 C14 O1A Eu2 47(4) . . . . ?
O16 C2 C8 C5 2.9(19) . . . . ?
O16 C2 C8 C11 -179.2(13) . . . . ?
N1 C6 C22 C29 -178.9(10) . . . . ?
N2 C4 C5 C8 176.9(10) . . . . ?
N2 C4 C10 C15 -176.9(10) . . . . ?
N3 C26 C35 C23 0(2) . . . . ?
N3 C26 C35 C41 179.6(14) . . . . ?
N3 C27 C38 C33 177.9(11) . . . . ?
C1 C6 C22 C29 2.6(18) . . . . ?
C1 C9 C17 C29 1.7(19) . . . . ?
C1 C9 C44 O15 -175.1(13) . . . . ?
C1 C9 C44 O17 3(2) . . . . ?
C2 C8 C11 C15 -178.5(11) . . . . ?
C3 C13 C20 C21 -175.1(10) . . . . ?
C3 C13 C20 C36 0.3(17) . . . . ?
C3 C13 C34 C28 0.4(19) . . . . ?
C3 C13 C34 C40 -177.6(11) . . . . ?
C3 C18 C24 O5 -179.7(11) . . . . ?
C3 C18 C24 N1 -0.3(15) . . . . ?
C3 C18 C42 C36 -3(2) . . . . ?
C3 C25 C31 C28 -2(2) . . . . ?
C3 C25 C37 O9 179.9(13) . . . . ?
C3 C25 C37 N1 2.5(16) . . . . ?
C4 N2 C21 O6 2.9(15) . . . . ?
C4 N2 C21 C20 -174.7(9) . . . . ?
C4 N2 C40 O8 3(2) . . . . ?
C4 N2 C40 C34 -178.0(10) . . . . ?
C4 C5 C8 C2 178.3(11) . . . . ?
C4 C5 C8 C11 0.4(18) . . . . ?
C4 C10 C15 C11 -0.3(18) . . . . ?
C4 C10 C15 C45 -179.9(11) . . . . ?
C5 C4 C10 C15 0.0(18) . . . . ?
C5 C8 C11 C15 -0.7(18) . . . . ?
C6 N1 C24 O5 -0.8(15) . . . . ?
C6 N1 C24 C18 179.8(8) . . . . ?
C6 N1 C37 O9 1.7(18) . . . . ?
C6 N1 C37 C25 179.1(9) . . . . ?
C6 C1 C9 C17 0.0(19) . . . . ?
C6 C1 C9 C44 175.1(11) . . . . ?
C6 C22 C29 C14 178.1(12) . . . . ?
C6 C22 C29 C17 -0.8(18) . . . . ?
C7 C33 C38 C27 -173.1(12) . . . . ?
C8 C11 C15 C10 0.6(18) . . . . ?
C8 C11 C15 C45 -179.7(12) . . . . ?
C9 C1 C6 N1 179.3(10) . . . . ?
C9 C1 C6 C22 -2.2(18) . . . . ?
C9 C17 C29 C14 179.7(12) . . . . ?
C9 C17 C29 C22 -1.3(18) . . . . ?
C10 C4 C5 C8 -0.1(18) . . . . ?
C10 C15 C45 O14 1(2) . . . . ?
C10 C15 C45 O18 179.5(14) . . . . ?
C11 C15 C45 O14 -178.2(13) . . . . ?
C11 C15 C45 O18 0(2) . . . . ?
C12 C16 C27 N3 -178.8(10) . . . . ?
C12 C16 C27 C38 3.6(18) . . . . ?
C12 C19 C33 C7 177.1(11) . . . . ?
C12 C19 C33 C38 2.8(17) . . . . ?
C13 C3 C18 C24 178.0(10) . . . . ?
C13 C3 C18 C42 0.1(17) . . . . ?
C13 C3 C25 C31 4.5(17) . . . . ?
C13 C3 C25 C37 -179.2(10) . . . . ?
C13 C20 C21 O6 174.7(11) . . . . ?
C13 C20 C21 N2 -7.7(15) . . . . ?
C13 C20 C36 C42 -3(2) . . . . ?
C13 C34 C40 O8 172.0(15) . . . . ?
C13 C34 C40 N2 -6.9(19) . . . . ?
C16 C12 C19 C33 -3.6(17) . . . . ?
C16 C12 C30 O3 -175.3(11) . . . . ?
C16 C12 C30 O4 3.3(17) . . . . ?
C16 C27 C38 C33 -4.4(19) . . . . ?
C17 C9 C44 O15 0(2) . . . . ?
C17 C9 C44 O17 178.8(12) . . . . ?
C18 C3 C13 C20 1.0(16) . . . . ?
C18 C3 C13 C34 177.2(10) . . . . ?
C18 C3 C25 C31 -176.3(12) . . . . ?
C18 C3 C25 C37 0.0(16) . . . . ?
C19 C12 C16 C27 0.3(17) . . . . ?
C19 C12 C30 O3 3.4(17) . . . . ?
C19 C12 C30 O4 -178.0(12) . . . . ?
C19 C33 C38 C27 1.2(18) . . . . ?
C20 C13 C34 C28 176.6(13) . . . . ?
C20 C13 C34 C40 -1.4(17) . . . . ?
C20 C36 C42 C18 4(2) . . . . ?
C21 N2 C4 C5 91.6(12) . . . . ?
C21 N2 C4 C10 -91.4(12) . . . . ?
C21 N2 C40 O8 -170.8(15) . . . . ?
C21 N2 C40 C34 8.1(19) . . . . ?
C21 C20 C36 C42 172.8(13) . . . . ?
C23 C23 C32 C39 178.7(16) 2_657 . . . ?
C23 C23 C32 C43 -4(3) 2_657 . . . ?
C23 C23 C35 C26 178.6(15) 2_657 . . . ?
C23 C23 C35 C41 -1(3) 2_657 . . . ?
C23 C32 C39 O10 -175.3(16) . . . . ?
C23 C32 C39 N3 6(2) . . . . ?
C23 C32 C43 C41 3(2) . . . 2_657 ?
C23 C35 C41 C43 2(2) . . . 2_657 ?
C24 N1 C6 C1 -86.1(13) . . . . ?
C24 N1 C6 C22 95.3(12) . . . . ?
C24 N1 C37 O9 178.3(13) . . . . ?
C24 N1 C37 C25 -4.3(16) . . . . ?
C24 C18 C42 C36 179.5(13) . . . . ?
C25 C3 C13 C20 -179.8(10) . . . . ?
C25 C3 C13 C34 -3.6(15) . . . . ?
C25 C3 C18 C24 -1.2(16) . . . . ?
C25 C3 C18 C42 -179.1(12) . . . . ?
C26 N3 C27 C16 -54.8(17) . . . . ?
C26 N3 C27 C38 122.9(13) . . . . ?
C26 N3 C39 O10 171.7(15) . . . . ?
C26 N3 C39 C32 -9(2) . . . . ?
C26 C35 C41 C43 -178.2(14) . . . 2_657 ?
C27 N3 C26 O7 1(2) . . . . ?
C27 N3 C26 C35 -178.9(12) . . . . ?
C27 N3 C39 O10 -3(2) . . . . ?
C27 N3 C39 C32 176.3(12) . . . . ?
C28 C34 C40 O8 -6(2) . . . . ?
C28 C34 C40 N2 175.1(13) . . . . ?
C29 C14 O1A Eu2 -147(3) . . . . ?
C30 C12 C16 C27 179.0(11) . . . . ?
C30 C12 C19 C33 177.7(11) . . . . ?
C31 C25 C37 O9 -4(2) . . . . ?
C31 C25 C37 N1 178.9(12) . . . . ?
C31 C28 C34 C13 2(2) . . . . ?
C31 C28 C34 C40 179.7(14) . . . . ?
C32 C23 C35 C26 -3(2) . . . . ?
C32 C23 C35 C41 177.2(15) . . . . ?
C34 C13 C20 C21 8.8(17) . . . . ?
C34 C13 C20 C36 -175.8(12) . . . . ?
C34 C28 C31 C25 -1(2) . . . . ?
C35 C23 C32 C39 0(2) . . . . ?
C35 C23 C32 C43 177.7(14) . . . . ?
C36 C20 C21 O6 -0.6(19) . . . . ?
C36 C20 C21 N2 176.9(11) . . . . ?
C37 N1 C6 C1 90.8(13) . . . . ?
C37 N1 C6 C22 -87.8(13) . . . . ?
C37 N1 C24 O5 -177.3(11) . . . . ?
C37 N1 C24 C18 3.2(15) . . . . ?
C37 C25 C31 C28 -178.6(14) . . . . ?
C39 N3 C26 O7 -173.3(15) . . . . ?
C39 N3 C26 C35 7(2) . . . . ?
C39 N3 C27 C16 119.9(14) . . . . ?
C39 N3 C27 C38 -62.5(17) . . . . ?
C39 C32 C43 C41 -179.0(15) . . . 2_657 ?
C40 N2 C4 C5 -82.7(14) . . . . ?
C40 N2 C4 C10 94.3(13) . . . . ?
C40 N2 C21 O6 176.7(12) . . . . ?
C40 N2 C21 C20 -0.9(16) . . . . ?
C42 C18 C24 O5 -1.9(18) . . . . ?
C42 C18 C24 N1 177.5(12) . . . . ?
C43 C32 C39 O10 7(2) . . . . ?
C43 C32 C39 N3 -171.9(14) . . . . ?
C44 C9 C17 C29 -173.5(12) . . . . ?
C46 N4 C48 O20 -5(4) . . . . ?
C46 N4 C48 C47 174(4) . . . . ?
C49 N4 C48 O20 -178(4) . . . . ?
C49 N4 C48 C47 1(5) . . . . ?
C52 N6 C50 O23 22(4) . . . . ?
C52 N6 C50 C51 -166(2) . . . . ?
C53 N6 C50 O23 -176(4) . . . . ?
C53 N6 C50 C51 -4(6) . . . . ?
C54 N7 C55 O22 7(6) . . . . ?
C54 N7 C55 C56 174(3) . . . . ?
C57 N7 C55 O22 -164(4) . . . . ?
C57 N7 C55 C56 2(6) . . . . ?
O1A C14 C29 C17 27(2) . . . . ?
O1A C14 C29 C22 -152.1(16) . . . . ?
